data_4517176
loop_
_publ_author_name
'Korvorapun, Korkit'
'Kuniyil, Rositha'
'Ackermann, Lutz'

_publ_section_title
;
 Late-Stage Diversification by Selectivity Switch in meta-C--H Activation:
 Evidence for Singlet Stabilization
;
_journal_name_full 'ACS Catalysis'
_journal_page_first 435
_journal_paper_doi 10.1021/acscatal.9b04592
_journal_year 2019
_chemical_formula_moiety 'C18 H15 F N2 O'
_chemical_formula_sum 'C18 H15 F N2 O'
_chemical_formula_weight 294.32
_space_group_crystal_system monoclinic
_space_group_IT_number 14
_space_group_name_Hall '-P 2ybc'
_space_group_name_H-M_alt 'P 1 21/c 1'
_atom_sites_solution_hydrogens geom
_atom_sites_solution_primary dual
_audit_creation_date 2017-11-09
_audit_creation_method
;
Olex2 1.2
(compiled 2017.08.10 svn.r3458 for OlexSys, GUI svn.r5381)
;
_cell_angle_alpha 90
_cell_angle_beta 93.276(2)
_cell_angle_gamma 90
_cell_formula_units_Z 4
_cell_length_a 8.1191(4)
_cell_length_b 5.6386(3)
_cell_length_c 31.0628(17)
_cell_measurement_reflns_used 3081
_cell_measurement_temperature 100
_cell_measurement_theta_max 28.03
_cell_measurement_theta_min 2.51
_cell_volume 1419.74(13)
_computing_cell_refinement 'SAINT V8.38A (?, 2016)'
_computing_data_reduction 'SAINT V8.38A (?, 2016)'
_computing_molecular_graphics 'Olex2 (Dolomanov et al., 2009)'
_computing_publication_material 'Olex2 (Dolomanov et al., 2009)'
_computing_structure_refinement 'XL (Sheldrick, 2008)'
_computing_structure_solution 'XT (Sheldrick, 2015)'
_diffrn_ambient_temperature 99.98
_diffrn_measured_fraction_theta_full 0.996
_diffrn_measured_fraction_theta_max 0.996
_diffrn_measurement_device_type 'Bruker APEX-II CCD'
_diffrn_measurement_method '\f and \w scans'
_diffrn_radiation_type MoK\a
_diffrn_radiation_wavelength 0.71073
_diffrn_reflns_av_R_equivalents 0.0168
_diffrn_reflns_av_unetI/netI 0.0125
_diffrn_reflns_Laue_measured_fraction_full 0.996
_diffrn_reflns_Laue_measured_fraction_max 0.996
_diffrn_reflns_limit_h_max 11
_diffrn_reflns_limit_h_min -11
_diffrn_reflns_limit_k_max 7
_diffrn_reflns_limit_k_min -7
_diffrn_reflns_limit_l_max 39
_diffrn_reflns_limit_l_min -43
_diffrn_reflns_number 20105
_diffrn_reflns_point_group_measured_fraction_full 0.996
_diffrn_reflns_point_group_measured_fraction_max 0.996
_diffrn_reflns_theta_full 25.242
_diffrn_reflns_theta_max 29.561
_diffrn_reflns_theta_min 2.513
_diffrn_standards_number 0
_exptl_absorpt_coefficient_mu 0.096
_exptl_absorpt_correction_T_max 0.7459
_exptl_absorpt_correction_T_min 0.7034
_exptl_absorpt_correction_type multi-scan
_exptl_absorpt_process_details
'SADABS-2016/2 (Bruker,2016/2) was used for absorption correction. wR2(int) was 0.0555 before and 0.0414 after correction. The Ratio of minimum to maximum transmission is 0.9430. The \l/2 correction factor is Not present.'
_exptl_crystal_colour colourless
_exptl_crystal_colour_primary colourless
_exptl_crystal_density_diffrn 1.377
_exptl_crystal_description block
_exptl_crystal_F_000 616
_exptl_crystal_size_max 0.426
_exptl_crystal_size_mid 0.412
_exptl_crystal_size_min 0.326
_refine_diff_density_max 0.426
_refine_diff_density_min -0.186
_refine_diff_density_rms 0.043
_refine_ls_extinction_method none
_refine_ls_goodness_of_fit_ref 1.039
_refine_ls_hydrogen_treatment constr
_refine_ls_matrix_type full
_refine_ls_number_parameters 200
_refine_ls_number_reflns 3964
_refine_ls_number_restraints 0
_refine_ls_restrained_S_all 1.039
_refine_ls_R_factor_all 0.0389
_refine_ls_R_factor_gt 0.0370
_refine_ls_shift/su_max 0.001
_refine_ls_shift/su_mean 0.000
_refine_ls_structure_factor_coef Fsqd
_refine_ls_weighting_details 'w=1/[\s^2^(Fo^2^)+(0.0490P)^2^+0.5576P] where P=(Fo^2^+2Fc^2^)/3'
_refine_ls_weighting_scheme calc
_refine_ls_wR_factor_gt 0.0984
_refine_ls_wR_factor_ref 0.1001
_reflns_Friedel_coverage 0.000
_reflns_number_gt 3734
_reflns_number_total 3964
_reflns_threshold_expression 'I > 2\s(I)'
_cod_data_source_file cs9b04592_si_004.cif
_cod_data_source_block mo_0182_cg_0m
_cod_database_code 4517176
_shelx_shelxl_version_number 2016/6
_shelx_space_group_comment
;
The symmetry employed for this shelxl refinement is uniquely defined
by the following loop, which should always be used as a source of
symmetry information in preference to the above space-group names.
They are only intended as comments.
;
_shelx_estimated_absorpt_t_max 0.969
_shelx_estimated_absorpt_t_min 0.960
_olex2_refinement_description
;
1. Fixed Uiso
 At 1.2 times of:
  All C(H) groups, All C(H,H) groups
 At 1.5 times of:
  All C(H,H,H) groups
2.a Secondary CH2 refined with riding coordinates:
 C11(H11A,H11B)
2.b Aromatic/amide H refined with riding coordinates:
 C2(H2), C3(H3), C5(H5), C8(H8), C9(H9), C10(H10), C13(H13), C14(H14),
 C16(H16), C17(H17)
2.c Idealised Me refined as rotating group:
 C18(H18A,H18B,H18C)
;
_olex2_submission_special_instructions 'No special instructions were received'

loop_
_space_group_symop_operation_xyz
'x, y, z'
'-x, y+1/2, -z+1/2'
'-x, -y, -z'
'x, -y-1/2, z-1/2'

loop_
_atom_site_label
_atom_site_type_symbol
_atom_site_fract_x
_atom_site_fract_y
_atom_site_fract_z
_atom_site_U_iso_or_equiv
_atom_site_adp_type
_atom_site_occupancy
_atom_site_site_symmetry_order
_atom_site_calc_flag
_atom_site_refinement_flags_posn
F1 F 1.03300(8) 0.76865(11) 0.35696(2) 0.02615(15) Uani 1 1 d .
O1 O 0.19047(8) 0.34703(13) 0.28272(2) 0.02249(15) Uani 1 1 d .
N1 N 0.65092(9) 0.27533(14) 0.50510(3) 0.01822(16) Uani 1 1 d .
N2 N 0.75603(10) 0.62420(15) 0.54091(2) 0.01918(16) Uani 1 1 d .
C1 C 0.95727(11) 0.69819(17) 0.39296(3) 0.01860(18) Uani 1 1 d .
C2 C 0.97101(11) 0.84416(16) 0.42877(3) 0.01949(18) Uani 1 1 d .
H2 H 1.030576 0.989021 0.428159 0.023 Uiso 1 1 calc R
C3 C 0.89546(11) 0.77333(16) 0.46562(3) 0.01770(17) Uani 1 1 d .
H3 H 0.901482 0.872009 0.490452 0.021 Uiso 1 1 calc R
C4 C 0.81066(10) 0.55810(15) 0.46647(3) 0.01497(16) Uani 1 1 d .
C5 C 0.79905(10) 0.41741(16) 0.42948(3) 0.01611(16) Uani 1 1 d .
H5 H 0.740294 0.271833 0.429998 0.019 Uiso 1 1 calc R
C6 C 0.87171(10) 0.48536(16) 0.39172(3) 0.01664(17) Uani 1 1 d .
C7 C 0.73452(10) 0.48126(15) 0.50646(3) 0.01542(16) Uani 1 1 d .
C8 C 0.58385(11) 0.20853(18) 0.54154(3) 0.02143(19) Uani 1 1 d .
H8 H 0.523493 0.064250 0.541799 0.026 Uiso 1 1 calc R
C9 C 0.59949(12) 0.34289(19) 0.57894(3) 0.0235(2) Uani 1 1 d .
H9 H 0.551927 0.294011 0.604738 0.028 Uiso 1 1 calc R
C10 C 0.68799(12) 0.55189(19) 0.57673(3) 0.02274(19) Uani 1 1 d .
H10 H 0.700852 0.648030 0.601817 0.027 Uiso 1 1 calc R
C11 C 0.85468(11) 0.33297(17) 0.35151(3) 0.01967(18) Uani 1 1 d .
H11A H 0.931156 0.391528 0.330194 0.024 Uiso 1 1 calc R
H11B H 0.885913 0.167657 0.358971 0.024 Uiso 1 1 calc R
C12 C 0.67998(11) 0.33700(16) 0.33164(3) 0.01671(17) Uani 1 1 d .
C13 C 0.62348(11) 0.52621(16) 0.30607(3) 0.01845(17) Uani 1 1 d .
H13 H 0.697428 0.651015 0.300126 0.022 Uiso 1 1 calc R
C14 C 0.46099(11) 0.53721(16) 0.28896(3) 0.01854(17) Uani 1 1 d .
H14 H 0.424844 0.667909 0.271586 0.022 Uiso 1 1 calc R
C15 C 0.35236(11) 0.35443(16) 0.29765(3) 0.01748(17) Uani 1 1 d .
C16 C 0.40735(12) 0.16145(16) 0.32260(3) 0.01940(18) Uani 1 1 d .
H16 H 0.334023 0.035166 0.328116 0.023 Uiso 1 1 calc R
C17 C 0.56937(12) 0.15427(16) 0.33935(3) 0.01896(18) Uani 1 1 d .
H17 H 0.605787 0.022463 0.356408 0.023 Uiso 1 1 calc R
C18 C 0.12813(13) 0.5520(2) 0.26041(3) 0.0259(2) Uani 1 1 d .
H18A H 0.184435 0.571173 0.233553 0.039 Uiso 1 1 calc GR
H18B H 0.147698 0.692383 0.278592 0.039 Uiso 1 1 calc GR
H18C H 0.009389 0.533369 0.253756 0.039 Uiso 1 1 calc GR

loop_
_atom_site_aniso_label
_atom_site_aniso_U_11
_atom_site_aniso_U_22
_atom_site_aniso_U_33
_atom_site_aniso_U_23
_atom_site_aniso_U_13
_atom_site_aniso_U_12
F1 0.0344(3) 0.0243(3) 0.0207(3) 0.0044(2) 0.0101(2) -0.0015(2)
O1 0.0206(3) 0.0243(4) 0.0225(3) 0.0027(3) -0.0001(2) -0.0024(3)
N1 0.0164(3) 0.0187(4) 0.0197(4) -0.0001(3) 0.0018(3) -0.0008(3)
N2 0.0202(4) 0.0202(4) 0.0172(3) -0.0031(3) 0.0014(3) 0.0013(3)
C1 0.0197(4) 0.0192(4) 0.0171(4) 0.0038(3) 0.0031(3) 0.0023(3)
C2 0.0211(4) 0.0159(4) 0.0215(4) 0.0018(3) 0.0012(3) -0.0016(3)
C3 0.0183(4) 0.0167(4) 0.0179(4) -0.0014(3) -0.0007(3) -0.0003(3)
C4 0.0132(3) 0.0164(4) 0.0152(4) -0.0005(3) -0.0002(3) 0.0014(3)
C5 0.0147(3) 0.0162(4) 0.0173(4) -0.0017(3) 0.0004(3) 0.0001(3)
C6 0.0159(4) 0.0181(4) 0.0158(4) -0.0008(3) 0.0000(3) 0.0033(3)
C7 0.0136(3) 0.0165(4) 0.0160(4) -0.0008(3) 0.0002(3) 0.0021(3)
C8 0.0178(4) 0.0230(4) 0.0238(4) 0.0026(4) 0.0036(3) -0.0005(3)
C9 0.0206(4) 0.0303(5) 0.0201(4) 0.0026(4) 0.0058(3) 0.0023(4)
C10 0.0245(4) 0.0268(5) 0.0172(4) -0.0035(3) 0.0035(3) 0.0029(4)
C11 0.0211(4) 0.0214(4) 0.0166(4) -0.0030(3) 0.0022(3) 0.0033(3)
C12 0.0215(4) 0.0167(4) 0.0122(3) -0.0023(3) 0.0032(3) 0.0011(3)
C13 0.0218(4) 0.0161(4) 0.0177(4) 0.0011(3) 0.0036(3) -0.0021(3)
C14 0.0228(4) 0.0167(4) 0.0163(4) 0.0026(3) 0.0032(3) 0.0005(3)
C15 0.0209(4) 0.0187(4) 0.0130(4) -0.0016(3) 0.0029(3) -0.0008(3)
C16 0.0254(4) 0.0162(4) 0.0169(4) 0.0002(3) 0.0041(3) -0.0035(3)
C17 0.0269(4) 0.0155(4) 0.0146(4) 0.0009(3) 0.0028(3) 0.0010(3)
C18 0.0242(4) 0.0294(5) 0.0239(4) 0.0049(4) -0.0004(3) 0.0019(4)

loop_
_atom_type_symbol
_atom_type_description
_atom_type_scat_dispersion_real
_atom_type_scat_dispersion_imag
_atom_type_scat_source
C C 0.0033 0.0016 'International Tables Vol C Tables 4.2.6.8 and 6.1.1.4'
H H 0.0000 0.0000 'International Tables Vol C Tables 4.2.6.8 and 6.1.1.4'
F F 0.0171 0.0103 'International Tables Vol C Tables 4.2.6.8 and 6.1.1.4'
N N 0.0061 0.0033 'International Tables Vol C Tables 4.2.6.8 and 6.1.1.4'
O O 0.0106 0.0060 'International Tables Vol C Tables 4.2.6.8 and 6.1.1.4'

loop_
_geom_angle_atom_site_label_1
_geom_angle_atom_site_label_2
_geom_angle_atom_site_label_3
_geom_angle
C15 O1 C18 116.57(8)
C8 N1 C7 116.46(8)
C10 N2 C7 116.10(8)
F1 C1 C2 117.78(8)
F1 C1 C6 118.51(8)
C2 C1 C6 123.71(8)
C1 C2 H2 120.9
C1 C2 C3 118.22(8)
C3 C2 H2 120.9
C2 C3 H3 119.8
C2 C3 C4 120.48(8)
C4 C3 H3 119.8
C3 C4 C7 119.94(8)
C5 C4 C3 119.27(8)
C5 C4 C7 120.79(8)
C4 C5 H5 119.2
C4 C5 C6 121.60(8)
C6 C5 H5 119.2
C1 C6 C5 116.69(8)
C1 C6 C11 122.40(8)
C5 C6 C11 120.90(8)
N1 C7 C4 117.36(8)
N2 C7 N1 125.87(8)
N2 C7 C4 116.77(8)
N1 C8 H8 118.9
N1 C8 C9 122.20(9)
C9 C8 H8 118.9
C8 C9 H9 121.7
C10 C9 C8 116.53(9)
C10 C9 H9 121.7
N2 C10 C9 122.85(9)
N2 C10 H10 118.6
C9 C10 H10 118.6
C6 C11 H11A 109.3
C6 C11 H11B 109.3
H11A C11 H11B 108.0
C12 C11 C6 111.51(7)
C12 C11 H11A 109.3
C12 C11 H11B 109.3
C13 C12 C11 120.96(8)
C13 C12 C17 117.98(8)
C17 C12 C11 121.03(8)
C12 C13 H13 119.2
C12 C13 C14 121.67(8)
C14 C13 H13 119.2
C13 C14 H14 120.4
C15 C14 C13 119.26(8)
C15 C14 H14 120.4
O1 C15 C14 124.28(8)
O1 C15 C16 115.79(8)
C14 C15 C16 119.92(8)
C15 C16 H16 120.1
C17 C16 C15 119.86(8)
C17 C16 H16 120.1
C12 C17 H17 119.4
C16 C17 C12 121.29(8)
C16 C17 H17 119.4
O1 C18 H18A 109.5
O1 C18 H18B 109.5
O1 C18 H18C 109.5
H18A C18 H18B 109.5
H18A C18 H18C 109.5
H18B C18 H18C 109.5

loop_
_geom_bond_atom_site_label_1
_geom_bond_atom_site_label_2
_geom_bond_distance
F1 C1 1.3658(10)
O1 C15 1.3692(11)
O1 C18 1.4255(12)
N1 C7 1.3444(12)
N1 C8 1.3381(12)
N2 C7 1.3431(11)
N2 C10 1.3342(12)
C1 C2 1.3830(13)
C1 C6 1.3860(13)
C2 H2 0.9500
C2 C3 1.3880(12)
C3 H3 0.9500
C3 C4 1.3963(12)
C4 C5 1.3949(12)
C4 C7 1.4836(12)
C5 H5 0.9500
C5 C6 1.3964(12)
C6 C11 1.5157(12)
C8 H8 0.9500
C8 C9 1.3867(14)
C9 H9 0.9500
C9 C10 1.3840(15)
C10 H10 0.9500
C11 H11A 0.9900
C11 H11B 0.9900
C11 C12 1.5145(12)
C12 C13 1.3920(12)
C12 C17 1.3964(13)
C13 H13 0.9500
C13 C14 1.3952(13)
C14 H14 0.9500
C14 C15 1.3929(12)
C15 C16 1.3945(13)
C16 H16 0.9500
C16 C17 1.3873(13)
C17 H17 0.9500
C18 H18A 0.9800
C18 H18B 0.9800
C18 H18C 0.9800
